data_4319302
loop_
_publ_author_name
'Navamoney Arulsamy'
'D. Scott Bohle'
'Patricia A. Goodson'
'David A. Jaeger'
'Ven B. Reddy'

_publ_section_title
;
 Synthesis, Structure, and Stereochemistry of Double-Chain Surfactant
 Co(III) Complexes
;
_journal_name_full 'Inorganic Chemistry'
_journal_page_first 836
_journal_page_last 842
_journal_paper_doi 10.1021/ic000839f
_journal_volume 40
_journal_year 2001
_chemical_formula_analytical 'C32 H72 Cl Co N6 O8'
_chemical_formula_moiety '[Co(C14H29NHCH2CH2NH2)2(NO2)2](ClO4)'
_chemical_formula_structural '[Co(C14H29NHCH2CH2NH2)2(NO2)2](ClO4)'
_chemical_formula_sum 'C32 H72 Cl Co N6 O8'
_chemical_formula_weight 763.34
_chemical_name_systematic
;
 trans-Dinitro-cisoid-bis(N-tetradecylethylenediamine)cobalt(III) Perchlorate
;
_space_group_IT_number 2
_symmetry_cell_setting triclinic
_symmetry_space_group_name_Hall '-P 1'
_symmetry_space_group_name_H-M 'P -1'
_atom_sites_solution_hydrogens geom
_atom_sites_solution_primary direct
_atom_sites_solution_secondary difmap
_audit_creation_method SHELXL
_cell_angle_alpha 98.931(2)
_cell_angle_beta 91.678(2)
_cell_angle_gamma 97.063(2)
_cell_formula_units_Z 2
_cell_length_a 6.5754(2)
_cell_length_b 10.5182(2)
_cell_length_c 30.4789(3)
_cell_measurement_temperature 213(2)
_cell_volume 2064.09(8)
_computing_cell_refinement 'Siemens SAINT'
_computing_data_collection 'Siemens SMART'
_computing_data_reduction 'Siemens SHELXTL V. 5.04'
_computing_molecular_graphics 'Siemens SHELXTL V. 5.04'
_computing_publication_material 'Siemens SHELXTL V. 5.04'
_computing_structure_refinement 'SHELXL-93 (Sheldrick, 1993)'
_computing_structure_solution 'SHELXS-86 (Sheldrick, 1990)'
_diffrn_ambient_temperature 213(2)
_diffrn_measurement_device 'Siemens P4'
_diffrn_measurement_method '\w scans'
_diffrn_radiation_monochromator graphite
_diffrn_radiation_source 'fine-focus sealed tube'
_diffrn_radiation_type MoK\a
_diffrn_radiation_wavelength 0.71073
_diffrn_reflns_av_R_equivalents 0.1018
_diffrn_reflns_av_sigmaI/netI 0.2248
_diffrn_reflns_limit_h_max 7
_diffrn_reflns_limit_h_min -8
_diffrn_reflns_limit_k_max 12
_diffrn_reflns_limit_k_min -13
_diffrn_reflns_limit_l_max 38
_diffrn_reflns_limit_l_min -30
_diffrn_reflns_number 11297
_diffrn_reflns_theta_max 26.46
_diffrn_reflns_theta_min 1.35
_exptl_absorpt_coefficient_mu 0.531
_exptl_absorpt_correction_T_max 0.9488
_exptl_absorpt_correction_T_min 0.403
_exptl_absorpt_correction_type SADABS
_exptl_crystal_colour orange
_exptl_crystal_density_diffrn 1.228
_exptl_crystal_description 'thin plate'
_exptl_crystal_F_000 828
_exptl_crystal_size_max 0.40
_exptl_crystal_size_mid 0.35
_exptl_crystal_size_min 0.05
_refine_diff_density_max 1.074
_refine_diff_density_min -0.912
_refine_diff_density_rms 0.135
_refine_ls_extinction_method none
_refine_ls_goodness_of_fit_all 0.965
_refine_ls_goodness_of_fit_obs 1.189
_refine_ls_matrix_type full
_refine_ls_number_parameters 433
_refine_ls_number_reflns 7781
_refine_ls_number_restraints 0
_refine_ls_restrained_S_all 0.978
_refine_ls_restrained_S_obs 1.189
_refine_ls_R_factor_all 0.2267
_refine_ls_R_factor_obs 0.1184
_refine_ls_shift/esd_max 0.000
_refine_ls_shift/esd_mean 0.000
_refine_ls_structure_factor_coef Fsqd
_refine_ls_weighting_details 'w=1/[\s^2^(Fo^2^)+(0.1450P)^2^+0.0000P] where P=(Fo^2^+2Fc^2^)/3'
_refine_ls_weighting_scheme calc
_refine_ls_wR_factor_all 0.3125
_refine_ls_wR_factor_obs 0.2506
_reflns_number_observed 3416
_reflns_number_total 7786
_reflns_observed_criterion >2sigma(I)
_cod_data_source_file ic000839f_1.cif
_cod_data_source_block splitx_Compound_1e
_cod_depositor_comments
;
The following automatic conversions were performed:

'_symmetry_cell_setting' value 'Triclinic' changed to 'triclinic'
according to the built-in table from CIF Core dictionary named
'cif_core.dic' version 2.4.1 from 2010-06-29.

Automatic conversion script
Id: cif_fix_values 1646 2011-03-28 12:23:43Z adriana 

The following automatic conversions were performed:

'_refine_ls_weighting_scheme' value 'calc
w=1/[\s^2^(Fo^2^)+(0.1450P)^2^+0.0000P] where P=(Fo^2^+2Fc^2^)/3' was
changed to 'calc'. New tag '_refine_ls_weighting_details' was
created. The value of the new tag was set to
'w=1/[\s^2^(Fo^2^)+(0.1450P)^2^+0.0000P] where P=(Fo^2^+2Fc^2^)/3'.

Automatic conversion script
Id: cif_fix_values 3143 2015-03-26 13:38:13Z robertas 
;
_cod_database_code 4319302

loop_
_symmetry_equiv_pos_as_xyz
'x, y, z'
'-x, -y, -z'

loop_
_atom_site_aniso_label
_atom_site_aniso_U_11
_atom_site_aniso_U_22
_atom_site_aniso_U_33
_atom_site_aniso_U_23
_atom_site_aniso_U_13
_atom_site_aniso_U_12
Co1 0.0103(5) 0.0374(7) 0.0405(7) 0.0080(5) 0.0047(4) 0.0071(4)
N1 0.018(3) 0.046(4) 0.033(4) 0.010(3) 0.006(3) 0.005(3)
N2 0.020(3) 0.044(4) 0.028(4) 0.013(3) 0.012(3) 0.010(3)
N3 0.020(3) 0.041(4) 0.051(4) 0.018(3) 0.010(3) 0.005(3)
N4 0.011(3) 0.036(4) 0.054(5) 0.012(3) 0.000(3) 0.003(3)
N5 0.013(3) 0.041(4) 0.054(5) 0.018(4) 0.003(3) 0.001(3)
O1 0.042(4) 0.049(4) 0.055(4) 0.006(3) 0.019(3) 0.013(3)
O2 0.023(3) 0.050(4) 0.075(4) 0.017(3) 0.022(3) -0.005(3)
N6 0.029(4) 0.034(4) 0.035(4) 0.014(3) 0.009(3) 0.004(3)
O3 0.005(3) 0.086(5) 0.088(5) 0.033(4) 0.007(3) 0.017(3)
O4 0.027(3) 0.111(6) 0.066(5) 0.050(4) 0.026(3) 0.032(4)
C1 0.025(4) 0.035(5) 0.054(6) 0.006(4) -0.001(4) 0.019(4)
C2 0.023(4) 0.041(5) 0.050(5) 0.017(4) 0.005(4) 0.009(4)
C3 0.018(4) 0.039(5) 0.057(6) 0.005(4) -0.005(4) 0.001(4)
C4 0.031(5) 0.049(6) 0.050(6) -0.004(4) -0.008(4) 0.004(4)
C5 0.034(5) 0.057(6) 0.064(6) 0.004(5) -0.010(5) 0.006(5)
C6 0.048(6) 0.056(6) 0.052(6) -0.014(5) -0.014(5) 0.004(5)
C7 0.042(6) 0.069(7) 0.078(7) -0.008(6) -0.023(5) 0.013(5)
C8 0.037(6) 0.070(7) 0.067(7) -0.013(6) 0.005(5) 0.006(5)
C9 0.037(6) 0.078(8) 0.076(7) -0.009(6) -0.010(5) 0.006(5)
C10 0.036(5) 0.079(8) 0.072(7) -0.024(6) -0.006(5) 0.010(5)
C11 0.036(6) 0.083(8) 0.113(10) -0.048(7) -0.014(6) 0.014(6)
C12 0.022(5) 0.099(9) 0.110(9) -0.045(7) -0.020(5) 0.015(6)
C13 0.049(7) 0.096(9) 0.148(12) -0.080(9) -0.045(7) 0.038(7)
C14 0.047(7) 0.094(9) 0.121(10) -0.035(8) -0.031(7) 0.027(7)
C15 0.069(9) 0.085(9) 0.187(15) -0.050(9) -0.065(9) 0.040(7)
C16 0.085(10) 0.076(9) 0.187(15) -0.044(9) -0.067(10) 0.009(8)
C17 0.040(5) 0.040(5) 0.061(6) 0.004(5) 0.004(4) 0.015(4)
C18 0.031(5) 0.029(5) 0.070(6) 0.013(4) -0.007(4) 0.018(4)
C19 0.077(7) 0.043(6) 0.035(5) 0.002(4) -0.013(5) 0.001(5)
C20 0.143(12) 0.057(7) 0.067(7) 0.031(6) -0.046(8) -0.007(7)
C21 0.096(11) 0.067(9) 0.257(19) 0.077(10) -0.122(12) -0.020(8)
C22 0.085(8) 0.065(7) 0.048(6) 0.011(5) 0.000(6) -0.010(6)
C23 0.102(11) 0.086(10) 0.291(21) 0.091(12) -0.139(14) -0.034(9)
C24 0.093(10) 0.074(8) 0.063(7) -0.007(6) -0.012(7) -0.025(7)
C25 0.100(12) 0.098(11) 0.241(19) 0.070(12) -0.110(13) -0.035(9)
C26 0.093(10) 0.061(8) 0.083(8) -0.004(6) -0.011(7) -0.027(7)
C27 0.099(11) 0.094(10) 0.249(19) 0.096(12) -0.109(13) -0.041(9)
C28 0.091(9) 0.058(7) 0.080(8) -0.009(6) -0.021(7) -0.029(7)
C29 0.070(8) 0.083(9) 0.162(13) 0.052(9) -0.060(9) -0.017(7)
C30 0.157(14) 0.044(7) 0.089(9) 0.008(6) -0.057(9) -0.030(8)
C31 0.048(7) 0.095(9) 0.104(10) 0.022(8) -0.005(7) -0.002(7)
C32 0.235(21) 0.059(9) 0.176(15) 0.028(9) -0.141(15) -0.058(11)
Cl1 0.0365(13) 0.0375(13) 0.063(2) 0.0044(11) -0.0025(11) 0.0079(10)
O5 0.105(7) 0.084(5) 0.070(5) 0.023(4) 0.042(5) 0.027(5)
O6 0.047(5) 0.069(5) 0.142(7) 0.010(5) -0.038(5) 0.018(4)
O7 0.056(4) 0.058(4) 0.069(5) -0.008(4) -0.002(4) 0.001(3)
O8 0.056(4) 0.061(4) 0.081(5) 0.034(4) 0.003(4) 0.006(4)

loop_
_atom_site_label
_atom_site_type_symbol
_atom_site_fract_x
_atom_site_fract_y
_atom_site_fract_z
_atom_site_U_iso_or_equiv
_atom_site_thermal_displace_type
_atom_site_occupancy
_atom_site_calc_flag
_atom_site_refinement_flags
_atom_site_disorder_group
Co1 Co -0.63306(15) -0.16513(10) 0.08728(4) 0.0288(4) Uani 1 d . .
N1 N -0.7934(9) -0.0792(6) 0.0485(2) 0.032(2) Uani 1 d . .
H1A H -0.7297(9) -0.0756(6) 0.0229(2) 0.038 Uiso 1 calc R .
H1B H -0.9175(9) -0.1261(6) 0.0419(2) 0.038 Uiso 1 calc R .
N2 N -0.5559(9) 0.0114(6) 0.1217(2) 0.0292(15) Uani 1 d . .
H2A H -0.6379(9) 0.0161(6) 0.1453(2) 0.035 Uiso 1 calc R .
N3 N -0.7135(9) -0.3319(6) 0.0500(2) 0.036(2) Uani 1 d . .
H3A H -0.8410(9) -0.3639(6) 0.0561(2) 0.043 Uiso 1 calc R .
H3B H -0.7147(9) -0.3218(6) 0.0212(2) 0.043 Uiso 1 calc R .
N4 N -0.4811(9) -0.2653(6) 0.1262(2) 0.033(2) Uani 1 d . .
H4A H -0.3452(9) -0.2449(6) 0.1221(2) 0.040 Uiso 1 calc R .
N5 N -0.8739(9) -0.1880(7) 0.1225(2) 0.035(2) Uani 1 d . .
O1 O -0.9134(9) -0.0977(6) 0.1513(2) 0.048(2) Uani 1 d . .
O2 O -0.9835(8) -0.2932(6) 0.1169(2) 0.049(2) Uani 1 d . .
N6 N -0.3957(10) -0.1398(6) 0.0522(2) 0.032(2) Uani 1 d . .
O3 O -0.2262(8) -0.1588(6) 0.0660(2) 0.057(2) Uani 1 d . .
O4 O -0.4104(8) -0.1061(7) 0.0155(2) 0.062(2) Uani 1 d . .
C1 C -0.8195(11) 0.0521(7) 0.0694(3) 0.037(2) Uani 1 d . .
H1C H -0.9303(11) 0.0498(7) 0.0896(3) 0.044 Uiso 1 calc R .
H1D H -0.8513(11) 0.1039(7) 0.0470(3) 0.044 Uiso 1 calc R .
C2 C -0.6197(11) 0.1089(8) 0.0942(3) 0.036(2) Uani 1 d . .
H2B H -0.6364(11) 0.1893(8) 0.1134(3) 0.043 Uiso 1 calc R .
H2C H -0.5154(11) 0.1274(8) 0.0734(3) 0.043 Uiso 1 calc R .
C3 C -0.3400(11) 0.0576(8) 0.1412(3) 0.039(2) Uani 1 d . .
H3C H -0.2557(11) 0.0868(8) 0.1182(3) 0.046 Uiso 1 calc R .
H3D H -0.2829(11) -0.0148(8) 0.1508(3) 0.046 Uiso 1 calc R .
C4 C -0.3303(12) 0.1675(8) 0.1805(3) 0.045(2) Uani 1 d . .
H4B H -0.3834(12) 0.2413(8) 0.1709(3) 0.054 Uiso 1 calc R .
H4C H -0.4159(12) 0.1395(8) 0.2034(3) 0.054 Uiso 1 calc R .
C5 C -0.1126(13) 0.2080(9) 0.1993(3) 0.053(3) Uani 1 d . .
H5A H -0.0701(13) 0.1382(9) 0.2134(3) 0.063 Uiso 1 calc R .
H5B H -0.0241(13) 0.2186(9) 0.1749(3) 0.063 Uiso 1 calc R .
C6 C -0.0795(14) 0.3307(9) 0.2326(3) 0.055(3) Uani 1 d . .
H6A H -0.1773(14) 0.3234(9) 0.2555(3) 0.066 Uiso 1 calc R .
H6B H -0.1092(14) 0.4020(9) 0.2177(3) 0.066 Uiso 1 calc R .
C7 C 0.1367(14) 0.3647(10) 0.2549(3) 0.065(3) Uani 1 d . .
H7A H 0.1604(14) 0.2977(10) 0.2723(3) 0.078 Uiso 1 calc R .
H7B H 0.2351(14) 0.3625(10) 0.2318(3) 0.078 Uiso 1 calc R .
C8 C 0.1783(14) 0.4916(10) 0.2841(3) 0.061(3) Uani 1 d . .
H8A H 0.0736(14) 0.4977(10) 0.3058(3) 0.073 Uiso 1 calc R .
H8B H 0.1689(14) 0.5599(10) 0.2664(3) 0.073 Uiso 1 calc R .
C9 C 0.3907(14) 0.5140(10) 0.3087(3) 0.066(3) Uani 1 d . .
H9A H 0.3955(14) 0.4491(10) 0.3280(3) 0.080 Uiso 1 calc R .
H9B H 0.4938(14) 0.5005(10) 0.2869(3) 0.080 Uiso 1 calc R .
C10 C 0.4460(14) 0.6465(10) 0.3363(3) 0.066(3) Uani 1 d . .
H10A H 0.3479(14) 0.6585(10) 0.3592(3) 0.079 Uiso 1 calc R .
H10B H 0.4352(14) 0.7119(10) 0.3174(3) 0.079 Uiso 1 calc R .
C11 C 0.6640(14) 0.6670(10) 0.3583(4) 0.084(4) Uani 1 d . .
H11A H 0.6709(14) 0.6067(10) 0.3792(4) 0.101 Uiso 1 calc R .
H11B H 0.7607(14) 0.6470(10) 0.3356(4) 0.101 Uiso 1 calc R .
C12 C 0.7283(13) 0.8038(11) 0.3826(4) 0.084(4) Uani 1 d . .
H12A H 0.6305(13) 0.8245(11) 0.4050(4) 0.100 Uiso 1 calc R .
H12B H 0.7245(13) 0.8641(11) 0.3616(4) 0.100 Uiso 1 calc R .
C13 C 0.9438(16) 0.8219(11) 0.4051(5) 0.107(5) Uani 1 d . .
H13A H 0.9436(16) 0.7682(11) 0.4282(5) 0.128 Uiso 1 calc R .
H13B H 1.0393(16) 0.7924(11) 0.3833(5) 0.128 Uiso 1 calc R .
C14 C 1.0179(16) 0.9622(11) 0.4255(4) 0.092(4) Uani 1 d . .
H14A H 0.9195(16) 0.9933(11) 0.4463(4) 0.111 Uiso 1 calc R .
H14B H 1.0249(16) 1.0155(11) 0.4022(4) 0.111 Uiso 1 calc R .
C15 C 1.2303(18) 0.9771(12) 0.4498(5) 0.121(6) Uani 1 d . .
H15A H 1.2216(18) 0.9260(12) 0.4737(5) 0.145 Uiso 1 calc R .
H15B H 1.3270(18) 0.9426(12) 0.4291(5) 0.145 Uiso 1 calc R .
C16 C 1.3105(20) 1.1153(12) 0.4687(5) 0.125(6) Uani 1 d . .
H16A H 1.4426(20) 1.1183(12) 0.4834(5) 0.187 Uiso 1 calc R .
H16B H 1.2173(20) 1.1496(12) 0.4897(5) 0.187 Uiso 1 calc R .
H16C H 1.3229(20) 1.1662(12) 0.4451(5) 0.187 Uiso 1 calc R .
C17 C -0.5678(13) -0.4246(8) 0.0579(3) 0.046(2) Uani 1 d . .
H17A H -0.6254(13) -0.5129(8) 0.0459(3) 0.055 Uiso 1 calc R .
H17B H -0.4391(13) -0.4041(8) 0.0442(3) 0.055 Uiso 1 calc R .
C18 C -0.5361(13) -0.4089(7) 0.1069(3) 0.042(2) Uani 1 d . .
H18A H -0.4264(13) -0.4567(7) 0.1144(3) 0.050 Uiso 1 calc R .
H18B H -0.6603(13) -0.4437(7) 0.1196(3) 0.050 Uiso 1 calc R .
C19 C -0.5045(16) -0.2436(8) 0.1743(3) 0.053(3) Uani 1 d . .
H19A H -0.6499(16) -0.2554(8) 0.1795(3) 0.063 Uiso 1 calc R .
H19B H -0.4527(16) -0.1538(8) 0.1857(3) 0.063 Uiso 1 calc R .
C20 C -0.3994(22) -0.3289(10) 0.2010(4) 0.089(4) Uani 1 d . .
H20A H -0.5049(22) -0.3704(10) 0.2176(4) 0.107 Uiso 1 calc R .
H20B H -0.3553(22) -0.3973(10) 0.1797(4) 0.107 Uiso 1 calc R .
C21 C -0.2409(20) -0.2851(12) 0.2296(6) 0.140(7) Uani 1 d . .
H21A H -0.1445(20) -0.3464(12) 0.2212(6) 0.168 Uiso 1 calc R .
H21B H -0.2925(20) -0.3060(12) 0.2574(6) 0.168 Uiso 1 calc R .
C22 C -0.1130(18) -0.1690(10) 0.2429(3) 0.068(3) Uani 1 d . .
H22A H -0.2078(18) -0.1069(10) 0.2516(3) 0.081 Uiso 1 calc R .
H22B H -0.0591(18) -0.1476(10) 0.2153(3) 0.081 Uiso 1 calc R .
C23 C 0.0523(21) -0.1294(13) 0.2736(6) 0.160(9) Uani 1 d . .
H23A H -0.0059(21) -0.1420(13) 0.3017(6) 0.192 Uiso 1 calc R .
H23B H 0.1399(21) -0.1970(13) 0.2671(6) 0.192 Uiso 1 calc R .
C24 C 0.1884(19) -0.0191(11) 0.2846(3) 0.082(4) Uani 1 d . .
H24A H 0.0996(19) 0.0485(11) 0.2888(3) 0.098 Uiso 1 calc R .
H24B H 0.2520(19) -0.0104(11) 0.2567(3) 0.098 Uiso 1 calc R .
C25 C 0.3478(22) 0.0277(13) 0.3158(6) 0.148(8) Uani 1 d . .
H25A H 0.2842(22) 0.0210(13) 0.3438(6) 0.177 Uiso 1 calc R .
H25B H 0.4360(22) -0.0402(13) 0.3120(6) 0.177 Uiso 1 calc R .
C26 C 0.4831(19) 0.1376(11) 0.3257(4) 0.084(4) Uani 1 d . .
H26A H 0.3974(19) 0.2069(11) 0.3284(4) 0.101 Uiso 1 calc R .
H26B H 0.5543(19) 0.1428(11) 0.2985(4) 0.101 Uiso 1 calc R .
C27 C 0.6420(22) 0.1810(13) 0.3607(6) 0.147(8) Uani 1 d . .
H27A H 0.5718(22) 0.1744(13) 0.3879(6) 0.176 Uiso 1 calc R .
H27B H 0.7296(22) 0.1127(13) 0.3577(6) 0.176 Uiso 1 calc R .
C28 C 0.7747(19) 0.2924(10) 0.3705(4) 0.082(4) Uani 1 d . .
H28A H 0.6873(19) 0.3608(10) 0.3730(4) 0.099 Uiso 1 calc R .
H28B H 0.8469(19) 0.2981(10) 0.3435(4) 0.099 Uiso 1 calc R .
C29 C 0.9280(19) 0.3354(12) 0.4051(5) 0.105(5) Uani 1 d . .
H29A H 0.8562(19) 0.3263(12) 0.4320(5) 0.126 Uiso 1 calc R .
H29B H 1.0173(19) 0.2680(12) 0.4019(5) 0.126 Uiso 1 calc R .
C30 C 1.0587(23) 0.4470(10) 0.4163(4) 0.102(5) Uani 1 d . .
H30A H 0.9706(23) 0.5150(10) 0.4187(4) 0.122 Uiso 1 calc R .
H30B H 1.1349(23) 0.4548(10) 0.3899(4) 0.122 Uiso 1 calc R .
C31 C 1.2101(17) 0.4891(12) 0.4528(4) 0.083(4) Uani 1 d . .
H31A H 1.1335(17) 0.4815(12) 0.4792(4) 0.099 Uiso 1 calc R .
H31B H 1.2976(17) 0.4207(12) 0.4505(4) 0.099 Uiso 1 calc R .
C32 C 1.3421(28) 0.6005(12) 0.4642(5) 0.166(9) Uani 1 d . .
H32A H 1.4216(28) 0.5957(12) 0.4907(5) 0.248 Uiso 1 calc R .
H32B H 1.2657(28) 0.6730(12) 0.4696(5) 0.248 Uiso 1 calc R .
H32C H 1.4321(28) 0.6114(12) 0.4405(5) 0.248 Uiso 1 calc R .
Cl1 Cl -0.1022(3) 0.3539(2) 0.07151(8) 0.0460(6) Uani 1 d . .
O5 O -0.2308(12) 0.3663(7) 0.1097(2) 0.083(2) Uani 1 d . .
O6 O 0.0984(10) 0.3498(7) 0.0884(3) 0.087(3) Uani 1 d . .
O7 O -0.1777(10) 0.2363(6) 0.0424(2) 0.064(2) Uani 1 d . .
O8 O -0.1126(10) 0.4618(6) 0.0486(2) 0.064(2) Uani 1 d . .

loop_
_atom_type_symbol
_atom_type_description
_atom_type_scat_dispersion_real
_atom_type_scat_dispersion_imag
_atom_type_scat_source
C C 0.0033 0.0016 'International Tables Vol C Tables 4.2.6.8 and 6.1.1.4'
H H 0.0000 0.0000 'International Tables Vol C Tables 4.2.6.8 and 6.1.1.4'
N N 0.0061 0.0033 'International Tables Vol C Tables 4.2.6.8 and 6.1.1.4'
O O 0.0106 0.0060 'International Tables Vol C Tables 4.2.6.8 and 6.1.1.4'
Cl Cl 0.1484 0.1585 'International Tables Vol C Tables 4.2.6.8 and 6.1.1.4'
Co Co 0.3494 0.9721 'International Tables Vol C Tables 4.2.6.8 and 6.1.1.4'

loop_
_geom_angle_atom_site_label_1
_geom_angle_atom_site_label_2
_geom_angle_atom_site_label_3
_geom_angle
_geom_angle_site_symmetry_1
_geom_angle_site_symmetry_3
_geom_angle_publ_flag
N6 Co1 N3 89.0(3) . . ?
N6 Co1 N5 179.1(3) . . ?
N3 Co1 N5 91.6(3) . . ?
N6 Co1 N1 90.9(3) . . ?
N3 Co1 N1 91.0(3) . . ?
N5 Co1 N1 88.4(3) . . ?
N6 Co1 N2 89.7(2) . . ?
N3 Co1 N2 175.9(3) . . ?
N5 Co1 N2 89.8(3) . . ?
N1 Co1 N2 85.1(2) . . ?
N6 Co1 N4 91.0(3) . . ?
N3 Co1 N4 85.5(3) . . ?
N5 Co1 N4 89.8(3) . . ?
N1 Co1 N4 176.0(2) . . ?
N2 Co1 N4 98.4(2) . . ?
C1 N1 Co1 111.6(5) . . ?
C2 N2 C3 108.8(6) . . ?
C2 N2 Co1 108.3(4) . . ?
C3 N2 Co1 121.9(5) . . ?
C17 N3 Co1 110.3(5) . . ?
C19 N4 C18 110.8(6) . . ?
C19 N4 Co1 119.5(5) . . ?
C18 N4 Co1 106.5(4) . . ?
O2 N5 O1 120.3(6) . . ?
O2 N5 Co1 119.5(5) . . ?
O1 N5 Co1 120.2(5) . . ?
O3 N6 O4 118.4(6) . . ?
O3 N6 Co1 120.5(5) . . ?
O4 N6 Co1 121.1(5) . . ?
N1 C1 C2 106.6(6) . . ?
C1 C2 N2 108.2(6) . . ?
N2 C3 C4 113.3(6) . . ?
C5 C4 C3 111.2(7) . . ?
C6 C5 C4 115.5(7) . . ?
C5 C6 C7 115.4(8) . . ?
C8 C7 C6 116.0(8) . . ?
C7 C8 C9 113.2(8) . . ?
C10 C9 C8 114.9(8) . . ?
C9 C10 C11 113.2(8) . . ?
C12 C11 C10 113.6(8) . . ?
C11 C12 C13 113.0(8) . . ?
C14 C13 C12 113.2(9) . . ?
C13 C14 C15 112.3(9) . . ?
C16 C15 C14 113.3(10) . . ?
C18 C17 N3 105.3(6) . . ?
C17 C18 N4 110.0(7) . . ?
N4 C19 C20 116.7(8) . . ?
C21 C20 C19 123.6(10) . . ?
C20 C21 C22 137.5(11) . . ?
C21 C22 C23 134.5(11) . . ?
C24 C23 C22 134.9(12) . . ?
C23 C24 C25 137.3(12) . . ?
C26 C25 C24 136.3(13) . . ?
C25 C26 C27 132.6(12) . . ?
C28 C27 C26 131.9(11) . . ?
C27 C28 C29 131.8(12) . . ?
C30 C29 C28 133.0(11) . . ?
C29 C30 C31 131.5(11) . . ?
C32 C31 C30 131.9(12) . . ?
O6 Cl1 O7 111.1(4) . . ?
O6 Cl1 O8 111.9(4) . . ?
O7 Cl1 O8 109.5(4) . . ?
O6 Cl1 O5 106.5(5) . . ?
O7 Cl1 O5 108.4(4) . . ?
O8 Cl1 O5 109.4(4) . . ?

loop_
_geom_bond_atom_site_label_1
_geom_bond_atom_site_label_2
_geom_bond_distance
_geom_bond_site_symmetry_2
_geom_bond_publ_flag
Co1 N6 1.932(6) . ?
Co1 N3 1.941(6) . ?
Co1 N5 1.951(6) . ?
Co1 N1 1.954(6) . ?
Co1 N2 1.985(6) . ?
Co1 N4 2.023(6) . ?
N1 C1 1.461(9) . ?
N2 C2 1.511(9) . ?
N2 C3 1.515(9) . ?
N3 C17 1.488(10) . ?
N4 C19 1.462(10) . ?
N4 C18 1.529(9) . ?
N5 O2 1.228(7) . ?
N5 O1 1.247(8) . ?
N6 O3 1.229(7) . ?
N6 O4 1.229(8) . ?
C1 C2 1.505(10) . ?
C3 C4 1.522(10) . ?
C4 C5 1.512(10) . ?
C5 C6 1.501(11) . ?
C6 C7 1.534(11) . ?
C7 C8 1.475(12) . ?
C8 C9 1.540(12) . ?
C9 C10 1.508(12) . ?
C10 C11 1.541(12) . ?
C11 C12 1.516(13) . ?
C12 C13 1.533(12) . ?
C13 C14 1.523(14) . ?
C14 C15 1.540(13) . ?
C15 C16 1.502(15) . ?
C17 C18 1.481(11) . ?
C19 C20 1.515(13) . ?
C20 C21 1.327(13) . ?
C21 C22 1.392(13) . ?
C22 C23 1.392(13) . ?
C23 C24 1.366(13) . ?
C24 C25 1.385(14) . ?
C25 C26 1.357(13) . ?
C26 C27 1.450(14) . ?
C27 C28 1.360(13) . ?
C28 C29 1.416(13) . ?
C29 C30 1.358(13) . ?
C30 C31 1.447(13) . ?
C31 C32 1.362(14) . ?
Cl1 O6 1.410(6) . ?
Cl1 O7 1.429(6) . ?
Cl1 O8 1.430(6) . ?
Cl1 O5 1.458(7) . ?

loop_
_geom_torsion_atom_site_label_1
_geom_torsion_atom_site_label_2
_geom_torsion_atom_site_label_3
_geom_torsion_atom_site_label_4
_geom_torsion
_geom_torsion_site_symmetry_1
_geom_torsion_site_symmetry_2
_geom_torsion_site_symmetry_3
_geom_torsion_site_symmetry_4
_geom_torsion_publ_flag
N1 C1 C2 N2 -48.7(8) . . . . ?
C1 C2 N2 C3 171.2(6) . . . . ?
C2 N2 C3 C4 76.2(8) . . . . ?
N2 C3 C4 C5 178.7(7) . . . . ?
C3 C4 C5 C6 169.4(8) . . . . ?
C4 C5 C6 C7 174.5(9) . . . . ?
C5 C6 C7 C8 173.9(9) . . . . ?
C6 C7 C8 C9 174.7(9) . . . . ?
C7 C8 C9 C10 175.6(9) . . . . ?
C8 C9 C10 C11 -177.0(9) . . . . ?
C9 C10 C11 C12 174.8(10) . . . . ?
C10 C11 C12 C13 178.9(11) . . . . ?
C11 C12 C13 C14 174.0(11) . . . . ?
C12 C13 C14 C15 177.3(12) . . . . ?
C13 C14 C15 C16 177.9(13) . . . . ?
N3 C17 C18 N4 -50.6(8) . . . . ?
C17 C18 N4 C19 164.4(7) . . . . ?
C18 N4 C19 C20 51.2(10) . . . . ?
N4 C19 C20 C21 112.0(16) . . . . ?
C19 C20 C21 C22 -5.8(33) . . . . ?
C20 C21 C22 C23 179.8(21) . . . . ?
C21 C22 C23 C24 173.9(19) . . . . ?
C22 C23 C24 C25 176.1(20) . . . . ?
C23 C24 C25 C26 179.0(21) . . . . ?
C24 C25 C26 C27 177.1(19) . . . . ?
C25 C26 C27 C28 -178.9(19) . . . . ?
C26 C27 C28 C29 179.0(17) . . . . ?
C27 C28 C29 C30 -178.1(19) . . . . ?
C28 C29 C30 C31 178.0(15) . . . . ?
C29 C30 C31 C32 179.8(19) . . . . ?
